data_1101087
loop_
_publ_author_name
'Jos\'e M. Seco'
'Mar\'ia J. Gonz\'alez Garmendia'
'Miguel Quir\'os'

_journal_name_full 'Journal of Coordination Chemistry'
_journal_page_first 345
_journal_page_last 351
_journal_paper_doi 10.1080/00958970211891
_journal_volume 55
_journal_year 2002
_chemical_formula_sum 'C36 H24 Cu F12 N6 P2'
_chemical_formula_weight 894.09
_space_group_IT_number 15
_symmetry_cell_setting monoclinic
_symmetry_space_group_name_Hall '-C 2yc'
_symmetry_space_group_name_H-M 'C 1 2/c 1'
_cell_angle_alpha 90.00
_cell_angle_beta 94.382(9)
_cell_angle_gamma 90.00
_cell_formula_units_Z 12
_cell_length_a 54.836(8)
_cell_length_b 15.9230(10)
_cell_length_c 12.2990(10)
_cell_measurement_temperature 293(2)
_cell_volume 10707.5(19)
_diffrn_ambient_temperature 293(2)
_exptl_crystal_density_diffrn 1.664
_refine_ls_R_factor_obs 0.0883
_refine_ls_wR_factor_obs 0.2557
_cod_depositor_comments
;
The following automatic conversions were performed:
'_symmetry_cell_setting' value 'Monoclinic' changed to 'monoclinic'
according to '/home/saulius/struct/CIF-dictionaries/cif_core.dic'
dictionary named 'cif_core.dic' version 2.4.1 from 2010-06-29.

Automatic conversion script
Id: cif_fix_enum 1527 2010-12-29 10:47:43Z saulius 
;
_cod_original_sg_symbol_H-M 'C 2/c'
_cod_database_code 1101087

loop_
_symmetry_equiv_pos_as_xyz
'x, y, z'
'x, -y, z+1/2'
'x+1/2, y+1/2, z'
'x+1/2, -y+1/2, z+1/2'
'-x, -y, -z'
'-x, y, -z-1/2'
'-x+1/2, -y+1/2, -z'
'-x+1/2, y+1/2, -z-1/2'

loop_
_atom_site_aniso_label
_atom_site_aniso_U_11
_atom_site_aniso_U_22
_atom_site_aniso_U_33
_atom_site_aniso_U_23
_atom_site_aniso_U_13
_atom_site_aniso_U_12
Cu1 0.0551(9) 0.0490(9) 0.0432(8) 0.0020(6) 0.0142(6) -0.0047(6)
N1A 0.059(6) 0.087(8) 0.044(6) 0.012(6) 0.014(5) 0.005(6)
C2A 0.051(7) 0.086(9) 0.038(6) 0.010(6) 0.017(5) -0.017(7)
C3A 0.058(7) 0.056(7) 0.041(6) -0.001(5) 0.015(6) -0.012(6)
N4A 0.059(6) 0.062(6) 0.046(6) 0.001(5) 0.006(5) -0.003(5)
C5A 0.069(9) 0.069(9) 0.075(9) 0.006(7) 0.017(7) 0.015(7)
C6A 0.069(9) 0.066(9) 0.108(13) 0.008(9) 0.026(9) 0.006(7)
C7A 0.111(13) 0.050(8) 0.097(12) -0.010(8) 0.057(10) -0.007(8)
C8A 0.075(9) 0.056(8) 0.067(9) 0.006(7) 0.029(7) -0.012(7)
C9A 0.104(12) 0.080(10) 0.051(8) -0.015(7) 0.018(8) -0.023(9)
C10A 0.091(11) 0.113(13) 0.044(8) 0.003(8) 0.001(7) -0.033(10)
C11A 0.060(8) 0.107(11) 0.044(7) 0.013(8) 0.000(6) -0.033(8)
C12A 0.066(10) 0.136(15) 0.057(9) 0.023(10) -0.010(7) -0.025(10)
C13A 0.056(9) 0.123(14) 0.080(11) 0.030(10) 0.004(8) -0.004(9)
C14A 0.056(8) 0.105(12) 0.073(9) 0.033(8) 0.017(7) -0.005(8)
N1B 0.052(6) 0.049(6) 0.057(6) 0.002(5) 0.000(5) 0.008(5)
C2B 0.073(9) 0.076(9) 0.043(7) -0.004(6) 0.009(6) 0.007(7)
C3B 0.058(7) 0.044(6) 0.046(7) -0.002(5) 0.004(5) 0.019(5)
N4B 0.053(6) 0.049(6) 0.049(6) -0.005(4) 0.010(5) 0.001(4)
C5B 0.059(8) 0.066(8) 0.065(8) 0.012(6) 0.009(6) -0.001(6)
C6B 0.071(9) 0.056(8) 0.091(11) 0.006(7) 0.029(8) -0.005(6)
C7B 0.107(12) 0.063(9) 0.069(10) 0.001(7) 0.040(9) -0.012(8)
C8B 0.101(11) 0.046(7) 0.050(8) 0.007(5) 0.020(7) 0.011(7)
C9B 0.142(15) 0.057(9) 0.052(9) 0.009(6) 0.012(9) 0.000(9)
C10B 0.129(15) 0.062(9) 0.064(10) -0.009(7) -0.014(9) 0.006(9)
C11B 0.077(9) 0.041(7) 0.068(9) -0.010(6) -0.020(7) 0.025(6)
C12B 0.074(11) 0.101(12) 0.088(12) -0.012(10) -0.025(9) 0.037(9)
C13B 0.054(9) 0.093(12) 0.111(13) -0.027(10) -0.008(9) 0.023(8)
C14B 0.057(8) 0.091(10) 0.075(9) -0.020(8) 0.013(7) -0.025(7)
N1C 0.056(6) 0.056(6) 0.056(6) 0.004(5) 0.015(5) 0.007(5)
C2C 0.038(6) 0.060(8) 0.059(7) 0.008(6) -0.013(5) -0.002(5)
C3C 0.037(6) 0.063(8) 0.048(7) 0.015(6) -0.007(5) 0.000(5)
N4C 0.051(6) 0.056(7) 0.060(6) 0.006(5) 0.008(5) -0.001(5)
C5C 0.064(8) 0.080(9) 0.079(9) -0.002(8) 0.031(7) -0.010(7)
C6C 0.064(9) 0.141(17) 0.068(10) 0.022(10) 0.024(7) 0.003(10)
C7C 0.064(9) 0.109(13) 0.081(11) 0.044(10) 0.016(8) -0.011(9)
C8C 0.052(8) 0.082(10) 0.074(9) 0.030(8) -0.001(7) -0.012(7)
C9C 0.071(10) 0.073(11) 0.103(12) 0.042(9) -0.001(9) -0.015(8)
C10C 0.076(10) 0.051(8) 0.118(13) 0.030(9) -0.023(10) -0.005(7)
C11C 0.064(8) 0.051(8) 0.082(10) 0.002(7) -0.009(7) -0.007(6)
C12C 0.076(9) 0.060(9) 0.097(11) -0.018(8) -0.021(8) 0.023(7)
C13C 0.081(10) 0.076(10) 0.068(9) -0.005(8) 0.011(7) 0.019(8)
C14C 0.060(8) 0.067(9) 0.060(8) -0.008(6) 0.003(6) -0.005(6)
Cu2 0.0555(12) 0.0520(12) 0.0374(11) 0.000 0.0081(8) 0.000
N1D 0.069(7) 0.068(7) 0.042(6) 0.005(5) 0.007(5) 0.014(5)
C2D 0.076(8) 0.047(7) 0.039(6) -0.007(5) 0.006(6) 0.011(6)
C3D 0.072(8) 0.051(7) 0.049(7) 0.001(6) 0.006(6) -0.010(6)
N4D 0.080(8) 0.067(7) 0.050(6) -0.002(5) -0.003(5) -0.009(6)
C5D 0.093(11) 0.067(9) 0.073(9) 0.005(7) -0.012(8) -0.020(8)
C6D 0.092(11) 0.094(12) 0.110(13) 0.015(10) -0.006(10) -0.058(10)
C7D 0.112(13) 0.111(14) 0.074(11) 0.018(9) 0.004(10) -0.037(11)
C8D 0.106(12) 0.072(9) 0.049(8) 0.012(7) 0.005(8) 0.002(8)
C9D 0.141(15) 0.107(13) 0.047(9) 0.020(8) 0.003(9) -0.039(12)
C10D 0.111(13) 0.101(12) 0.048(8) 0.004(8) -0.008(8) 0.009(10)
C11D 0.061(8) 0.060(8) 0.057(8) -0.014(6) 0.004(6) 0.009(6)
C12D 0.056(8) 0.075(9) 0.066(9) -0.019(7) 0.004(6) 0.013(7)
C13D 0.054(8) 0.093(11) 0.077(10) -0.017(9) 0.011(7) 0.016(7)
C14D 0.071(9) 0.079(10) 0.065(9) -0.011(7) 0.025(7) -0.016(7)
C3F 0.047(6) 0.059(7) 0.046(6) 0.005(6) -0.007(5) 0.002(5)
N4F 0.048(6) 0.073(7) 0.048(6) -0.004(5) 0.010(5) -0.004(5)
C5F 0.049(7) 0.119(13) 0.058(8) 0.001(8) 0.008(6) 0.014(8)
C6F 0.050(9) 0.161(19) 0.073(10) 0.021(12) 0.020(7) -0.009(10)
C7F 0.058(9) 0.133(16) 0.086(12) 0.050(11) -0.006(8) -0.032(10)
C8F 0.056(8) 0.085(11) 0.082(10) 0.031(8) -0.013(7) 0.003(7)
C9F 0.096(13) 0.042(7) 0.128(16) 0.012(8) -0.016(9) -0.024(8)
P1 0.068(2) 0.066(2) 0.048(2) -0.0001(15) 0.009(2) 0.004(2)
F11 0.063(5) 0.118(7) 0.105(7) 0.036(5) 0.011(4) 0.001(5)
F12 0.067(5) 0.088(6) 0.106(6) -0.002(5) 0.004(4) 0.010(4)
F13 0.123(7) 0.143(8) 0.051(5) -0.006(5) 0.011(5) -0.010(6)
F14 0.116(7) 0.152(9) 0.047(4) -0.005(5) 0.003(4) 0.017(6)
F15 0.136(8) 0.067(6) 0.119(8) 0.002(5) -0.005(6) -0.014(5)
F16 0.114(7) 0.061(5) 0.115(7) 0.010(4) 0.028(6) 0.013(4)
P2 0.067(3) 0.177(5) 0.060(2) 0.007(3) 0.008(2) -0.003(3)
F21 0.155(10) 0.240(15) 0.063(6) 0.002(7) 0.019(6) -0.018(10)
F22 0.100(8) 0.464(28) 0.070(7) 0.023(11) 0.008(6) -0.028(12)
F23 0.241(17) 0.230(18) 0.166(13) -0.035(12) 0.107(13) -0.085(15)
F24 0.218(17) 0.271(21) 0.190(15) -0.081(14) 0.052(12) -0.163(17)
F25 0.141(11) 0.233(17) 0.145(11) 0.001(11) 0.028(9) 0.065(11)
F26 0.211(16) 0.472(36) 0.229(18) 0.213(22) 0.145(14) 0.200(21)
P3 0.072(2) 0.089(3) 0.077(3) 0.011(2) -0.001(2) 0.006(2)
F31 0.144(10) 0.231(14) 0.079(7) 0.033(8) -0.001(6) 0.047(10)
F32 0.187(12) 0.207(14) 0.086(7) -0.044(8) -0.011(7) 0.018(11)
F33 0.206(13) 0.165(12) 0.134(10) 0.007(9) 0.019(9) -0.081(11)
F34 0.143(12) 0.144(12) 0.440(31) 0.012(16) 0.069(15) -0.054(10)
F35 0.161(11) 0.181(12) 0.109(8) -0.014(8) -0.027(7) 0.080(9)
F36 0.142(10) 0.203(15) 0.185(13) 0.039(11) 0.036(9) 0.091(10)

loop_
_atom_site_label
_atom_site_type_symbol
_atom_site_fract_x
_atom_site_fract_y
_atom_site_fract_z
_atom_site_U_iso_or_equiv
_atom_site_thermal_displace_type
_atom_site_occupancy
_atom_site_calc_flag
_atom_site_refinement_flags
_atom_site_disorder_group
Cu1 Cu 0.16535(2) 0.26722(8) 0.41685(10) 0.0486(5) Uani 1 d . .
N1A N 0.1330(2) 0.2666(7) 0.2884(8) 0.063(3) Uani 1 d . .
C2A C 0.1355(2) 0.2029(9) 0.2193(9) 0.058(3) Uani 1 d . .
C3A C 0.1549(2) 0.1442(7) 0.2448(9) 0.051(3) Uani 1 d . .
N4A N 0.1694(2) 0.1569(6) 0.3345(7) 0.056(2) Uani 1 d . .
C5A C 0.1882(2) 0.1048(9) 0.3612(11) 0.071(4) Uani 1 d . .
H5A H 0.1981(2) 0.1148(9) 0.4248(11) 0.100 Uiso 1 d R .
C6A C 0.1934(3) 0.0370(9) 0.2966(14) 0.080(4) Uani 1 d . .
H6A H 0.2063(3) 0.0003(9) 0.3155(14) 0.100 Uiso 1 d R .
C7A C 0.1782(3) 0.0271(9) 0.2013(14) 0.083(5) Uani 1 d . .
H7A H 0.1815(3) -0.0162(9) 0.1539(14) 0.100 Uiso 1 d R .
C8A C 0.1584(2) 0.0789(8) 0.1743(11) 0.065(3) Uani 1 d . .
C9A C 0.1418(3) 0.0681(10) 0.0772(11) 0.078(4) Uani 1 d . .
H9A H 0.1437(3) 0.0225(10) 0.0313(11) 0.100 Uiso 1 d R .
C10A C 0.1236(3) 0.1236(11) 0.0532(11) 0.083(5) Uani 1 d . .
H10A H 0.1133(3) 0.1162(11) -0.0097(11) 0.100 Uiso 1 d R .
C11A C 0.1200(2) 0.1919(10) 0.1215(10) 0.071(4) Uani 1 d . .
C12A C 0.1022(3) 0.2538(13) 0.0982(12) 0.087(5) Uani 1 d . .
H12A H 0.0916(3) 0.2482(13) 0.0357(12) 0.100 Uiso 1 d R .
C13A C 0.0996(3) 0.3218(12) 0.1642(13) 0.087(5) Uani 1 d . .
H13A H 0.0882(3) 0.3639(12) 0.1472(13) 0.100 Uiso 1 d R .
C14A C 0.1158(2) 0.3239(10) 0.2608(11) 0.077(4) Uani 1 d . .
H14A H 0.1142(2) 0.3684(10) 0.3086(11) 0.100 Uiso 1 d R .
N1B N 0.1980(2) 0.2657(6) 0.5463(8) 0.053(2) Uani 1 d . .
C2B C 0.1913(2) 0.2329(9) 0.6403(10) 0.064(3) Uani 1 d . .
C3B C 0.1663(2) 0.2048(7) 0.6408(9) 0.049(3) Uani 1 d . .
N4B N 0.1522(2) 0.2073(6) 0.5471(7) 0.050(2) Uani 1 d . .
C5B C 0.1295(2) 0.1760(8) 0.5430(10) 0.063(3) Uani 1 d . .
H5B H 0.1195(2) 0.1804(8) 0.4787(10) 0.100 Uiso 1 d R .
C6B C 0.1203(3) 0.1361(8) 0.6351(12) 0.071(4) Uani 1 d . .
H6B H 0.1050(3) 0.1106(8) 0.6304(12) 0.100 Uiso 1 d R .
C7B C 0.1348(3) 0.1367(9) 0.7312(12) 0.078(4) Uani 1 d . .
H7B H 0.1286(3) 0.1156(9) 0.7939(12) 0.100 Uiso 1 d R .
C8B C 0.1589(3) 0.1683(7) 0.7373(10) 0.065(3) Uani 1 d . .
C9B C 0.1739(4) 0.1671(9) 0.8328(11) 0.083(5) Uani 1 d . .
H9B H 0.1679(4) 0.1485(9) 0.8974(11) 0.100 Uiso 1 d R .
C10B C 0.1974(4) 0.1937(9) 0.8317(12) 0.086(5) Uani 1 d . .
H10B H 0.2078(4) 0.1889(9) 0.8948(12) 0.100 Uiso 1 d R .
C11B C 0.2064(3) 0.2283(7) 0.7366(11) 0.063(4) Uani 1 d . .
C12B C 0.2305(3) 0.2635(11) 0.7320(15) 0.090(5) Uani 1 d . .
H12B H 0.2413(3) 0.2639(11) 0.7941(15) 0.100 Uiso 1 d R .
C13B C 0.2374(3) 0.2953(10) 0.6395(15) 0.087(5) Uani 1 d . .
H13B H 0.2531(3) 0.3170(10) 0.6359(15) 0.100 Uiso 1 d R .
C14B C 0.2209(2) 0.2960(9) 0.5471(12) 0.074(4) Uani 1 d . .
H14B H 0.2259(2) 0.3184(9) 0.4827(12) 0.100 Uiso 1 d R .
N1C N 0.1571(2) 0.3868(6) 0.4671(8) 0.056(2) Uani 1 d . .
C2C C 0.1671(2) 0.4455(7) 0.4045(9) 0.053(3) Uani 1 d . .
C3C C 0.1815(2) 0.4177(8) 0.3203(9) 0.050(3) Uani 1 d . .
N4C N 0.1843(2) 0.3347(6) 0.3084(8) 0.056(2) Uani 1 d . .
C5C C 0.1981(2) 0.3067(10) 0.2289(11) 0.073(4) Uani 1 d . .
H5C H 0.2000(2) 0.2492(10) 0.2199(11) 0.100 Uiso 1 d R .
C6C C 0.2093(3) 0.3610(13) 0.1610(12) 0.090(5) Uani 1 d . .
H6C H 0.2188(3) 0.3400(13) 0.1079(12) 0.100 Uiso 1 d R .
C7C C 0.2063(3) 0.4433(12) 0.1720(12) 0.084(5) Uani 1 d . .
H7C H 0.2138(3) 0.4801(12) 0.1262(12) 0.100 Uiso 1 d R .
C8C C 0.1921(2) 0.4744(9) 0.2516(11) 0.070(4) Uani 1 d . .
C9C C 0.1880(3) 0.5619(10) 0.2707(14) 0.083(5) Uani 1 d . .
H9C H 0.1951(3) 0.6011(10) 0.2271(14) 0.100 Uiso 1 d R .
C10C C 0.1742(3) 0.5897(9) 0.3492(14) 0.083(5) Uani 1 d . .
H10C H 0.1716(3) 0.6469(9) 0.3576(14) 0.100 Uiso 1 d R .
C11C C 0.1637(2) 0.5305(8) 0.4204(11) 0.066(4) Uani 1 d . .
C12C C 0.1486(3) 0.5533(9) 0.5044(13) 0.079(4) Uani 1 d . .
H12C H 0.1452(3) 0.6097(9) 0.5157(13) 0.100 Uiso 1 d R .
C13C C 0.1391(3) 0.4949(10) 0.5675(12) 0.075(4) Uani 1 d . .
H13C H 0.1296(3) 0.5104(10) 0.6239(12) 0.100 Uiso 1 d R .
C14C C 0.1436(2) 0.4109(8) 0.5471(10) 0.063(3) Uani 1 d . .
H14C H 0.1371(2) 0.3702(8) 0.5906(10) 0.100 Uiso 1 d R .
Cu2 Cu 0.0000 0.28616(12) 0.2500 0.0481(6) Uani 1 d S .
N1D N 0.0321(2) 0.2805(6) 0.3643(7) 0.060(3) Uani 1 d . .
C2D C 0.0286(2) 0.2255(7) 0.4471(9) 0.054(3) Uani 1 d . .
C3D C 0.0061(2) 0.1821(7) 0.4470(9) 0.057(3) Uani 1 d . .
N4D N -0.0106(2) 0.1986(7) 0.3632(8) 0.066(3) Uani 1 d . .
C5D C -0.0320(3) 0.1599(9) 0.3603(12) 0.079(4) Uani 1 d . .
H5D H -0.0436(3) 0.1704(9) 0.3027(12) 0.100 Uiso 1 d R .
C6D C -0.0376(3) 0.1038(10) 0.4415(14) 0.099(5) Uani 1 d . .
H6D H -0.0529(3) 0.0784(10) 0.4376(14) 0.100 Uiso 1 d R .
C7D C -0.0210(3) 0.0849(11) 0.5270(13) 0.099(5) Uani 1 d . .
H7D H -0.0246(3) 0.0461(11) 0.5800(13) 0.100 Uiso 1 d R .
C8D C 0.0018(3) 0.1268(9) 0.5315(10) 0.076(4) Uani 1 d . .
C9D C 0.0204(4) 0.1156(11) 0.6179(11) 0.099(6) Uani 1 d . .
H9D H 0.0176(4) 0.0779(11) 0.6735(11) 0.100 Uiso 1 d R .
C10D C 0.0417(3) 0.1574(11) 0.6223(11) 0.087(5) Uani 1 d . .
H10D H 0.0535(3) 0.1478(11) 0.6795(11) 0.100 Uiso 1 d R .
C11D C 0.0465(2) 0.2181(8) 0.5363(10) 0.059(3) Uani 1 d . .
C12D C 0.0678(2) 0.2665(9) 0.5377(12) 0.066(3) Uani 1 d . .
H12D H 0.0795(2) 0.2634(9) 0.5962(12) 0.100 Uiso 1 d R .
C13D C 0.0710(2) 0.3165(10) 0.4540(12) 0.074(4) Uani 1 d . .
H13D H 0.0854(2) 0.3469(10) 0.4527(12) 0.100 Uiso 1 d R .
C14D C 0.0530(2) 0.3252(9) 0.3675(11) 0.071(4) Uani 1 d . .
H14D H 0.0556(2) 0.3623(9) 0.3112(11) 0.100 Uiso 1 d R .
C3F C 0.0076(2) 0.4642(7) 0.2050(9) 0.051(3) Uani 1 d . .
N4F N 0.0137(2) 0.3869(6) 0.1650(7) 0.056(2) Uani 1 d . .
C5F C 0.0276(2) 0.3898(11) 0.0801(11) 0.075(4) Uani 1 d . .
H5F H 0.0320(2) 0.3386(11) 0.0510(11) 0.100 Uiso 1 d R .
C6F C 0.0358(3) 0.4612(15) 0.0320(13) 0.094(6) Uani 1 d . .
H6F H 0.0457(3) 0.4579(15) -0.0260(13) 0.100 Uiso 1 d R .
C7F C 0.0291(3) 0.5367(13) 0.0719(14) 0.093(6) Uani 1 d . .
H7F H 0.0343(3) 0.5856(13) 0.0392(14) 0.100 Uiso 1 d R .
C8F C 0.0147(2) 0.5426(10) 0.1611(12) 0.075(4) Uani 1 d . .
C9F C 0.0066(3) 0.6148(8) 0.2083(14) 0.090(5) Uani 1 d . .
H9F H 0.0107(3) 0.6663(8) 0.1786(14) 0.100 Uiso 1 d R .
P1 P 0.08155(6) 0.0335(2) 0.3380(2) 0.0605(9) Uani 1 d . .
F11 F 0.05289(14) 0.0341(6) 0.3197(7) 0.095(3) Uani 1 d . .
F12 F 0.11011(14) 0.0313(5) 0.3556(7) 0.087(2) Uani 1 d . .
F13 F 0.0794(2) 0.0399(7) 0.4639(6) 0.105(3) Uani 1 d . .
F14 F 0.0837(2) 0.0254(7) 0.2109(6) 0.105(3) Uani 1 d . .
F15 F 0.0810(2) -0.0650(6) 0.3468(8) 0.108(3) Uani 1 d . .
F16 F 0.0823(2) 0.1309(5) 0.3274(7) 0.096(3) Uani 1 d . .
P2 P 0.24219(8) 0.0407(4) 0.0594(3) 0.101(2) Uani 1 d . .
F21 F 0.2451(2) 0.0426(10) 0.1848(8) 0.152(5) Uani 1 d . .
F22 F 0.2400(2) 0.0479(14) -0.0656(9) 0.211(9) Uani 1 d . .
F23 F 0.2604(3) 0.1177(12) 0.0581(13) 0.208(8) Uani 1 d . .
F24 F 0.2252(3) -0.0325(13) 0.0647(14) 0.224(10) Uani 1 d . .
F25 F 0.2653(2) -0.0127(11) 0.0512(11) 0.172(6) Uani 1 d . .
F26 F 0.2197(3) 0.0970(18) 0.0638(16) 0.297(15) Uani 1 d . .
P3 P 0.08860(7) 0.5858(3) 0.2972(3) 0.0795(12) Uani 1 d . .
F31 F 0.0870(2) 0.5724(10) 0.1706(8) 0.152(5) Uani 1 d . .
F32 F 0.0897(3) 0.5975(10) 0.4225(9) 0.161(5) Uani 1 d . .
F33 F 0.0698(3) 0.5108(9) 0.3070(11) 0.168(5) Uani 1 d . .
F34 F 0.1072(3) 0.6559(10) 0.2860(20) 0.240(10) Uani 1 d . .
F35 F 0.1105(2) 0.5202(9) 0.3068(9) 0.153(5) Uani 1 d . .
F36 F 0.0672(2) 0.6480(10) 0.2795(12) 0.176(6) Uani 1 d . .

loop_
_geom_bond_atom_site_label_1
_geom_bond_atom_site_label_2
_geom_bond_distance
_geom_bond_site_symmetry_2
_geom_bond_publ_flag
Cu1 N4B 2.043(9) . ?
Cu1 N4A 2.048(10) . ?
Cu1 N4C 2.055(9) . ?
Cu1 N1C 2.063(10) . ?
Cu1 N1A 2.283(10) . ?
Cu1 N1B 2.303(9) . ?
N1A C2A 1.34(2) . ?
N1A C14A 1.34(2) . ?
C2A C11A 1.43(2) . ?
C2A C3A 1.43(2) . ?
C3A N4A 1.325(14) . ?
C3A C8A 1.38(2) . ?
N4A C5A 1.35(2) . ?
C5A C6A 1.38(2) . ?
C6A C7A 1.40(2) . ?
C7A C8A 1.38(2) . ?
C8A C9A 1.45(2) . ?
C9A C10A 1.35(2) . ?
C10A C11A 1.40(2) . ?
C11A C12A 1.40(2) . ?
C12A C13A 1.37(2) . ?
C13A C14A 1.43(2) . ?
N1B C14B 1.34(2) . ?
N1B C2B 1.34(2) . ?
C2B C11B 1.39(2) . ?
C2B C3B 1.45(2) . ?
C3B N4B 1.339(14) . ?
C3B C8B 1.41(2) . ?
N4B C5B 1.337(15) . ?
C5B C6B 1.42(2) . ?
C6B C7B 1.37(2) . ?
C7B C8B 1.41(2) . ?
C8B C9B 1.38(2) . ?
C9B C10B 1.36(2) . ?
C10B C11B 1.42(2) . ?
C11B C12B 1.44(2) . ?
C12B C13B 1.33(2) . ?
C13B C14B 1.40(2) . ?
N1C C14C 1.330(15) . ?
N1C C2C 1.354(14) . ?
C2C C11C 1.38(2) . ?
C2C C3C 1.42(2) . ?
C3C N4C 1.340(15) . ?
C3C C8C 1.39(2) . ?
N4C C5C 1.35(2) . ?
C5C C6C 1.38(2) . ?
C6C C7C 1.33(2) . ?
C7C C8C 1.39(2) . ?
C8C C9C 1.43(2) . ?
C9C C10C 1.34(2) . ?
C10C C11C 1.44(2) . ?
C11C C12C 1.42(2) . ?
C12C C13C 1.34(2) . ?
C13C C14C 1.39(2) . ?
Cu2 N4D 2.083(11) 6_556 ?
Cu2 N4D 2.083(11) . ?
Cu2 N4F 2.085(10) 6_556 ?
Cu2 N4F 2.085(10) . ?
Cu2 N1D 2.169(10) 6_556 ?
Cu2 N1D 2.169(10) . ?
N1D C14D 1.35(2) . ?
N1D C2D 1.368(15) . ?
C2D C3D 1.41(2) . ?
C2D C11D 1.42(2) . ?
C3D N4D 1.35(2) . ?
C3D C8D 1.40(2) . ?
N4D C5D 1.32(2) . ?
C5D C6D 1.39(2) . ?
C6D C7D 1.37(2) . ?
C7D C8D 1.41(2) . ?
C8D C9D 1.43(2) . ?
C9D C10D 1.34(2) . ?
C10D C11D 1.47(2) . ?
C11D C12D 1.40(2) . ?
C12D C13D 1.32(2) . ?
C13D C14D 1.40(2) . ?
C3F N4F 1.375(15) . ?
C3F C8F 1.43(2) . ?
C3F C3F 1.44(2) 6_556 ?
N4F C5F 1.34(2) . ?
C5F C6F 1.37(2) . ?
C6F C7F 1.36(2) . ?
C7F C8F 1.40(2) . ?
C8F C9F 1.38(2) . ?
C9F C9F 1.30(3) 6_556 ?
P1 F16 1.557(9) . ?
P1 F12 1.565(8) . ?
P1 F13 1.565(8) . ?
P1 F11 1.571(8) . ?
P1 F15 1.573(10) . ?
P1 F14 1.582(8) . ?
P2 F24 1.497(14) . ?
P2 F26 1.53(2) . ?
P2 F25 1.537(13) . ?
P2 F22 1.538(11) . ?
P2 F21 1.539(10) . ?
P2 F23 1.58(2) . ?
P3 F34 1.525(14) . ?
P3 F36 1.539(12) . ?
P3 F32 1.548(11) . ?
P3 F31 1.567(11) . ?
P3 F35 1.588(11) . ?
P3 F33 1.588(13) . ?
